data_4027078
loop_
_publ_author_name
'Bo-Xiao Tang'
'Yue-Hua Zhang'
'Ren-Jie Song'
'Dong-Jun Tang'
'Guo-Bo Deng'
'Zhi-Qiang Wang'
'Ye-Xiang Xie'
'Yuan-Zhi Xia'
'Jin-Heng Li'

_publ_section_title
;
 Intramolecularipso-Halocyclization of 4-(p-Unsubstituted-aryl)-1-alkynes
 Leading to Spiro[4,5]trienones: Scope, Application, and Mechanistic
 Investigations
;
_journal_name_full 'Journal of Organic Chemistry'
_journal_page_first 2837
_journal_page_last 2849
_journal_paper_doi 10.1021/jo300037n
_journal_volume 77
_journal_year 2012
_chemical_formula_moiety 'C16 H11 Cl I N O2'
_chemical_formula_sum 'C16 H11 Cl I N O2'
_chemical_formula_weight 411.61
_chemical_name_systematic
; 
 ? 
;
_space_group_IT_number 14
_symmetry_cell_setting monoclinic
_symmetry_space_group_name_Hall '-P 2ybc'
_symmetry_space_group_name_H-M 'P 1 21/c 1'
_atom_sites_solution_hydrogens geom
_atom_sites_solution_primary direct
_atom_sites_solution_secondary difmap
_audit_creation_method SHELXL-97
_cell_angle_alpha 90.00
_cell_angle_beta 106.159(2)
_cell_angle_gamma 90.00
_cell_formula_units_Z 4
_cell_length_a 13.0005(13)
_cell_length_b 7.0068(7)
_cell_length_c 17.8353(18)
_cell_measurement_reflns_used 3225
_cell_measurement_temperature 298(2)
_cell_measurement_theta_max 24.86
_cell_measurement_theta_min 2.37
_cell_volume 1560.5(3)
_computing_cell_refinement 'SAINT (Bruker, 2002)'
_computing_data_collection 'SMART (Bruker, 2002)'
_computing_data_reduction SAINT
_computing_molecular_graphics 'SHELXTL(Bruker, 2002)'
_computing_publication_material SHELXL97
_computing_structure_refinement 'SHELXL97 (Sheldrick, 1997)'
_computing_structure_solution 'SHELXS97 (Sheldrick, 1997)'
_diffrn_ambient_temperature 298(2)
_diffrn_measured_fraction_theta_full 0.999
_diffrn_measured_fraction_theta_max 0.999
_diffrn_measurement_device_type 'Bruker APEX area-detector diffractometer'
_diffrn_measurement_method '\f and \w scan'
_diffrn_radiation_monochromator graphite
_diffrn_radiation_source 'fine-focus sealed tube'
_diffrn_radiation_type MoK\a
_diffrn_radiation_wavelength 0.71073
_diffrn_reflns_av_R_equivalents 0.0195
_diffrn_reflns_av_sigmaI/netI 0.0232
_diffrn_reflns_limit_h_max 15
_diffrn_reflns_limit_h_min -8
_diffrn_reflns_limit_k_max 7
_diffrn_reflns_limit_k_min -8
_diffrn_reflns_limit_l_max 16
_diffrn_reflns_limit_l_min -21
_diffrn_reflns_number 7846
_diffrn_reflns_theta_full 25.02
_diffrn_reflns_theta_max 25.02
_diffrn_reflns_theta_min 2.38
_diffrn_standards_number 0
_exptl_absorpt_coefficient_mu 2.226
_exptl_absorpt_correction_T_max 0.8420
_exptl_absorpt_correction_T_min 0.5182
_exptl_absorpt_correction_type multi-scan
_exptl_absorpt_process_details '(SADABS; Bruker, 2002)'
_exptl_crystal_colour Colorless
_exptl_crystal_density_diffrn 1.752
_exptl_crystal_description Block
_exptl_crystal_F_000 800
_exptl_crystal_size_max 0.34
_exptl_crystal_size_mid 0.19
_exptl_crystal_size_min 0.08
_refine_diff_density_max 0.526
_refine_diff_density_min -0.508
_refine_diff_density_rms 0.067
_refine_ls_extinction_method none
_refine_ls_goodness_of_fit_ref 1.087
_refine_ls_hydrogen_treatment constr
_refine_ls_matrix_type full
_refine_ls_number_parameters 191
_refine_ls_number_reflns 2753
_refine_ls_number_restraints 0
_refine_ls_restrained_S_all 1.087
_refine_ls_R_factor_all 0.0427
_refine_ls_R_factor_gt 0.0357
_refine_ls_shift/su_max 0.000
_refine_ls_shift/su_mean 0.000
_refine_ls_structure_factor_coef Fsqd
_refine_ls_weighting_details 'calc w=1/[\s^2^(Fo^2^)+(0.0325P)^2^+1.7232P] where P=(Fo^2^+2Fc^2^)/3'
_refine_ls_weighting_scheme calc
_refine_ls_wR_factor_gt 0.0785
_refine_ls_wR_factor_ref 0.0825
_reflns_number_gt 2377
_reflns_number_total 2753
_reflns_threshold_expression I>2\s(I)
_cod_data_source_file jo300037n_si_001.cif
_cod_data_source_block ljh81m
_cod_original_sg_symbol_H-M 'P 21/c'
_cod_database_code 4027078

loop_
_symmetry_equiv_pos_as_xyz
'x, y, z'
'-x, y+1/2, -z+1/2'
'-x, -y, -z'
'x, -y-1/2, z-1/2'

loop_
_atom_site_label
_atom_site_type_symbol
_atom_site_fract_x
_atom_site_fract_y
_atom_site_fract_z
_atom_site_U_iso_or_equiv
_atom_site_adp_type
_atom_site_occupancy
_atom_site_symmetry_multiplicity
_atom_site_calc_flag
_atom_site_refinement_flags
I1 I -0.00366(2) 0.25105(4) 0.071182(16) 0.05860(13) Uani 1 1 d .
Cl1 Cl 0.37699(10) 0.13612(16) 0.26444(7) 0.0717(3) Uani 1 1 d .
O1 O 0.0338(2) 0.0806(5) 0.25494(18) 0.0729(9) Uani 1 1 d .
O2 O 0.4946(3) 0.7352(5) 0.4154(3) 0.1063(15) Uani 1 1 d .
N1 N 0.1769(3) 0.2751(4) 0.30826(19) 0.0489(8) Uani 1 1 d .
C1 C 0.0975(3) 0.2013(6) 0.2492(2) 0.0489(9) Uani 1 1 d .
C2 C 0.1065(3) 0.3013(5) 0.1775(2) 0.0417(8) Uani 1 1 d .
C3 C 0.1871(2) 0.4225(5) 0.19366(19) 0.0377(8) Uani 1 1 d .
C4 C 0.2403(3) 0.4182(5) 0.2821(2) 0.0419(8) Uani 1 1 d .
C5 C 0.1913(4) 0.2314(6) 0.3900(3) 0.0634(12) Uani 1 1 d .
H5A H 0.1674 0.3374 0.4149 0.095 Uiso 1 1 calc R
H5B H 0.2657 0.2077 0.4150 0.095 Uiso 1 1 calc R
H5C H 0.1502 0.1201 0.3943 0.095 Uiso 1 1 calc R
C6 C 0.3562(3) 0.3581(5) 0.2999(2) 0.0447(8) Uani 1 1 d .
C7 C 0.4369(3) 0.4642(7) 0.3401(2) 0.0598(11) Uani 1 1 d .
H7 H 0.5066 0.4211 0.3471 0.072 Uiso 1 1 calc R
C8 C 0.4197(4) 0.6461(7) 0.3738(3) 0.0663(12) Uani 1 1 d .
C9 C 0.3097(4) 0.7118(6) 0.3568(3) 0.0577(11) Uani 1 1 d .
H9 H 0.2963 0.8307 0.3753 0.069 Uiso 1 1 calc R
C10 C 0.2284(3) 0.6097(5) 0.3165(2) 0.0469(9) Uani 1 1 d .
H10 H 0.1598 0.6586 0.3087 0.056 Uiso 1 1 calc R
C11 C 0.2261(2) 0.5539(5) 0.14290(19) 0.0384(8) Uani 1 1 d .
C12 C 0.3008(3) 0.4944(6) 0.1059(2) 0.0514(9) Uani 1 1 d .
H12 H 0.3253 0.3691 0.1119 0.062 Uiso 1 1 calc R
C13 C 0.3393(3) 0.6190(7) 0.0601(2) 0.0588(11) Uani 1 1 d .
H13 H 0.3897 0.5773 0.0356 0.071 Uiso 1 1 calc R
C14 C 0.3035(3) 0.8041(6) 0.0508(2) 0.0538(10) Uani 1 1 d .
H14 H 0.3299 0.8883 0.0203 0.065 Uiso 1 1 calc R
C15 C 0.2292(3) 0.8639(6) 0.0864(2) 0.0569(10) Uani 1 1 d .
H15 H 0.2046 0.9891 0.0796 0.068 Uiso 1 1 calc R
C16 C 0.1900(3) 0.7412(5) 0.1325(2) 0.0520(10) Uani 1 1 d .
H16 H 0.1394 0.7841 0.1566 0.062 Uiso 1 1 calc R

loop_
_atom_site_aniso_label
_atom_site_aniso_U_11
_atom_site_aniso_U_22
_atom_site_aniso_U_33
_atom_site_aniso_U_23
_atom_site_aniso_U_13
_atom_site_aniso_U_12
I1 0.04806(18) 0.0663(2) 0.05344(19) -0.01004(13) 0.00082(12) -0.00609(12)
Cl1 0.0716(7) 0.0618(7) 0.0816(8) 0.0018(6) 0.0213(6) 0.0218(6)
O1 0.0577(18) 0.076(2) 0.081(2) 0.0113(17) 0.0137(16) -0.0305(17)
O2 0.074(3) 0.121(4) 0.111(3) -0.030(2) 0.006(2) -0.052(2)
N1 0.0447(18) 0.057(2) 0.0450(18) 0.0048(14) 0.0128(14) -0.0112(14)
C1 0.038(2) 0.054(2) 0.056(2) -0.0001(18) 0.0140(17) -0.0057(17)
C2 0.0329(18) 0.0440(19) 0.046(2) -0.0044(16) 0.0075(15) -0.0005(15)
C3 0.0323(17) 0.0409(18) 0.0402(19) -0.0025(15) 0.0108(14) 0.0025(15)
C4 0.0347(18) 0.048(2) 0.043(2) 0.0005(16) 0.0105(15) -0.0038(16)
C5 0.071(3) 0.070(3) 0.051(2) 0.010(2) 0.020(2) -0.010(2)
C6 0.0395(19) 0.050(2) 0.044(2) 0.0081(17) 0.0117(16) 0.0040(17)
C7 0.036(2) 0.081(3) 0.059(3) 0.012(2) 0.0067(18) -0.006(2)
C8 0.059(3) 0.074(3) 0.061(3) -0.002(2) 0.008(2) -0.029(2)
C9 0.072(3) 0.051(2) 0.050(2) -0.0037(18) 0.017(2) -0.015(2)
C10 0.046(2) 0.054(2) 0.043(2) 0.0002(17) 0.0166(16) 0.0019(18)
C11 0.0306(17) 0.0431(19) 0.0377(19) -0.0025(15) 0.0031(14) 0.0006(15)
C12 0.054(2) 0.049(2) 0.053(2) 0.0047(18) 0.0196(19) 0.0093(18)
C13 0.051(2) 0.077(3) 0.052(2) 0.005(2) 0.0217(19) 0.005(2)
C14 0.053(2) 0.064(3) 0.041(2) 0.0092(19) 0.0059(18) -0.014(2)
C15 0.068(3) 0.046(2) 0.052(2) 0.0061(19) 0.010(2) 0.001(2)
C16 0.054(2) 0.051(2) 0.052(2) -0.0025(18) 0.0161(19) 0.0091(18)

loop_
_atom_type_symbol
_atom_type_description
_atom_type_scat_dispersion_real
_atom_type_scat_dispersion_imag
_atom_type_scat_source
C C 0.0033 0.0016 'International Tables Vol C Tables 4.2.6.8 and 6.1.1.4'
H H 0.0000 0.0000 'International Tables Vol C Tables 4.2.6.8 and 6.1.1.4'
N N 0.0061 0.0033 'International Tables Vol C Tables 4.2.6.8 and 6.1.1.4'
O O 0.0106 0.0060 'International Tables Vol C Tables 4.2.6.8 and 6.1.1.4'
Cl Cl 0.1484 0.1585 'International Tables Vol C Tables 4.2.6.8 and 6.1.1.4'
I I -0.4742 1.8119 'International Tables Vol C Tables 4.2.6.8 and 6.1.1.4'

loop_
_geom_angle_atom_site_label_1
_geom_angle_atom_site_label_2
_geom_angle_atom_site_label_3
_geom_angle
C1 N1 C5 123.9(3)
C1 N1 C4 113.0(3)
C5 N1 C4 122.9(3)
O1 C1 N1 126.4(4)
O1 C1 C2 128.4(4)
N1 C1 C2 105.2(3)
C3 C2 C1 111.3(3)
C3 C2 I1 128.1(3)
C1 C2 I1 120.5(3)
C2 C3 C11 131.0(3)
C2 C3 C4 108.4(3)
C11 C3 C4 120.5(3)
N1 C4 C10 110.7(3)
N1 C4 C6 111.2(3)
C10 C4 C6 111.9(3)
N1 C4 C3 102.1(3)
C10 C4 C3 109.5(3)
C6 C4 C3 111.1(3)
N1 C5 H5A 109.5
N1 C5 H5B 109.5
H5A C5 H5B 109.5
N1 C5 H5C 109.5
H5A C5 H5C 109.5
H5B C5 H5C 109.5
C7 C6 C4 123.5(4)
C7 C6 Cl1 121.5(3)
C4 C6 Cl1 115.0(3)
C6 C7 C8 121.8(4)
C6 C7 H7 119.1
C8 C7 H7 119.1
O2 C8 C7 120.8(5)
O2 C8 C9 122.5(5)
C7 C8 C9 116.6(4)
C10 C9 C8 122.5(4)
C10 C9 H9 118.8
C8 C9 H9 118.8
C9 C10 C4 123.5(4)
C9 C10 H10 118.2
C4 C10 H10 118.2
C12 C11 C16 118.5(4)
C12 C11 C3 120.8(3)
C16 C11 C3 120.7(3)
C11 C12 C13 120.7(4)
C11 C12 H12 119.6
C13 C12 H12 119.6
C14 C13 C12 120.2(4)
C14 C13 H13 119.9
C12 C13 H13 119.9
C15 C14 C13 119.7(4)
C15 C14 H14 120.2
C13 C14 H14 120.2
C14 C15 C16 120.9(4)
C14 C15 H15 119.6
C16 C15 H15 119.6
C15 C16 C11 120.1(4)
C15 C16 H16 120.0
C11 C16 H16 120.0

loop_
_geom_bond_atom_site_label_1
_geom_bond_atom_site_label_2
_geom_bond_distance
I1 C2 2.064(3)
Cl1 C6 1.728(4)
O1 C1 1.207(4)
O2 C8 1.219(5)
N1 C1 1.356(5)
N1 C5 1.451(5)
N1 C4 1.455(4)
C1 C2 1.491(6)
C2 C3 1.317(5)
C3 C11 1.477(5)
C3 C4 1.536(5)
C4 C10 1.501(5)
C4 C6 1.510(5)
C5 H5A 0.9600
C5 H5B 0.9600
C5 H5C 0.9600
C6 C7 1.323(5)
C7 C8 1.452(6)
C7 H7 0.9300
C8 C9 1.452(7)
C9 C10 1.312(5)
C9 H9 0.9300
C10 H10 0.9300
C11 C12 1.381(5)
C11 C16 1.389(5)
C12 C13 1.381(5)
C12 H12 0.9300
C13 C14 1.373(6)
C13 H13 0.9300
C14 C15 1.361(6)
C14 H14 0.9300
C15 C16 1.381(6)
C15 H15 0.9300
C16 H16 0.9300

loop_
_geom_torsion_atom_site_label_1
_geom_torsion_atom_site_label_2
_geom_torsion_atom_site_label_3
_geom_torsion_atom_site_label_4
_geom_torsion
C5 N1 C1 O1 -6.0(7)
C4 N1 C1 O1 179.8(4)
C5 N1 C1 C2 173.8(4)
C4 N1 C1 C2 -0.3(4)
O1 C1 C2 C3 -179.0(4)
N1 C1 C2 C3 1.1(4)
O1 C1 C2 I1 3.6(6)
N1 C1 C2 I1 -176.2(2)
C1 C2 C3 C11 -179.0(3)
I1 C2 C3 C11 -1.9(6)
C1 C2 C3 C4 -1.4(4)
I1 C2 C3 C4 175.7(2)
C1 N1 C4 C10 116.0(3)
C5 N1 C4 C10 -58.2(5)
C1 N1 C4 C6 -119.0(3)
C5 N1 C4 C6 66.9(5)
C1 N1 C4 C3 -0.5(4)
C5 N1 C4 C3 -174.7(3)
C2 C3 C4 N1 1.2(4)
C11 C3 C4 N1 179.0(3)
C2 C3 C4 C10 -116.2(3)
C11 C3 C4 C10 61.7(4)
C2 C3 C4 C6 119.7(3)
C11 C3 C4 C6 -62.4(4)
N1 C4 C6 C7 -125.2(4)
C10 C4 C6 C7 -0.9(5)
C3 C4 C6 C7 121.8(4)
N1 C4 C6 Cl1 54.1(4)
C10 C4 C6 Cl1 178.5(2)
C3 C4 C6 Cl1 -58.8(4)
C4 C6 C7 C8 2.8(6)
Cl1 C6 C7 C8 -176.6(3)
C6 C7 C8 O2 174.6(5)
C6 C7 C8 C9 -3.8(6)
O2 C8 C9 C10 -175.2(5)
C7 C8 C9 C10 3.2(6)
C8 C9 C10 C4 -1.5(6)
N1 C4 C10 C9 124.9(4)
C6 C4 C10 C9 0.3(5)
C3 C4 C10 C9 -123.4(4)
C2 C3 C11 C12 -88.9(5)
C4 C3 C11 C12 93.8(4)
C2 C3 C11 C16 92.3(5)
C4 C3 C11 C16 -85.0(4)
C16 C11 C12 C13 0.6(6)
C3 C11 C12 C13 -178.2(3)
C11 C12 C13 C14 -0.1(6)
C12 C13 C14 C15 -0.5(6)
C13 C14 C15 C16 0.6(6)
C14 C15 C16 C11 -0.1(6)
C12 C11 C16 C15 -0.5(6)
C3 C11 C16 C15 178.4(3)
